data_7200045
loop_
_publ_author_name
'Kendrick, John'
'Gourlay, Matthew D.'
'Neumann, Marcus A.'
'Leusen, Frank J. J.'

_publ_section_title
;
 Predicting spontaneous racemate resolution using recent developments in
 crystal structure prediction
;
_journal_issue 11
_journal_name_full CrystEngComm
_journal_page_first 2391
_journal_page_last 2399
_journal_paper_doi 10.1039/b909038j
_journal_volume 11
_journal_year 2009
_space_group_IT_number 19
_symmetry_cell_setting orthorhombic
_symmetry_Int_Tables_number 19
_symmetry_space_group_name_Hall 'P 2ac 2ab'
_symmetry_space_group_name_H-M 'P 21 21 21'
_cell_angle_alpha 90.000000
_cell_angle_beta 90.000000
_cell_angle_gamma 90.000000
_cell_length_a 18.243991
_cell_length_b 5.763065
_cell_length_c 5.356030
_cell_volume 563.140
_cod_data_source_file 4HMO_enantiopure.cif
_cod_data_source_block 4HMO_E_3
_cod_original_sg_symbol_H-M 'P 2_1 2_1 2_1'
_cod_struct_determination_method theoretical
_cod_database_code 7200045

loop_
_symmetry_equiv_pos_site_id
_symmetry_equiv_pos_as_xyz
1 x,y,z
2 -x+1/2,-y,z+1/2
3 -x,y+1/2,-z+1/2
4 x+1/2,-y+1/2,-z

loop_
_atom_site_label
_atom_site_type_symbol
_atom_site_fract_x
_atom_site_fract_y
_atom_site_fract_z
C46 C 1.624325 0.331180 0.309135
C47 C 1.564497 0.350023 0.512377
O48 O 1.582836 0.168809 0.695006
C49 C 1.650439 0.085838 0.641909
N50 N 1.677081 0.179427 0.432329
O51 O 1.680561 -0.059349 0.781434
C52 C 1.659010 0.563098 0.240244
O53 O 1.604377 0.708694 0.134001
H54 H 1.602534 0.248746 0.139627
H55 H 1.628537 0.806980 0.006142
H56 H 1.509270 0.314168 0.443697
H57 H 1.725861 0.124952 0.355097
H58 H 1.682718 0.641814 0.410384
H59 H 1.566069 0.516643 0.611347
H60 H 1.704157 0.532840 0.107347
